data_7208454
loop_
_publ_author_name
'Minkov, Vasily S.'
'Boldyreva, Elena V.'
'Drebushchak, Tatiana N.'
'G\"orbitz, Carl Henrik'

_publ_section_title
;
 Stabilizing structures of cysteine-containing crystals with respect to
 variations of temperature and pressure by immobilizing amino acid side
 chains
;
_journal_issue 18
_journal_name_full CrystEngComm
_journal_page_first 5943
_journal_paper_doi 10.1039/c2ce25241d
_journal_volume 14
_journal_year 2012
_chemical_absolute_configuration rmad
_chemical_formula_moiety 'C3 H8 N O2 S, 0.5(C2 O4)'
_chemical_formula_sum 'C4 H8 N O4 S'
_chemical_formula_weight 166.18
_chemical_name_common 'DL-cysteinium oxalate'
_space_group_IT_number 2
_symmetry_cell_setting triclinic
_symmetry_Int_Tables_number 2
_symmetry_space_group_name_Hall '-P 1'
_symmetry_space_group_name_H-M 'P -1'
_atom_sites_solution_hydrogens geom
_atom_sites_solution_primary direct
_atom_sites_solution_secondary difmap
_audit_creation_method SHELXL-97
_cell_angle_alpha 87.226(4)
_cell_angle_beta 76.973(4)
_cell_angle_gamma 70.438(5)
_cell_formula_units_Z 2
_cell_length_a 5.2563(3)
_cell_length_b 6.5980(3)
_cell_length_c 10.3562(4)
_cell_measurement_temperature 150(2)
_cell_volume 329.58(3)
_computing_structure_refinement 'SHELXL-97 (Sheldrick, 1997)'
_computing_structure_solution 'SHELXS-97 (Sheldrick, 1990)'
_diffrn_ambient_temperature 150(2)
_diffrn_measured_fraction_theta_full 0.997
_diffrn_measured_fraction_theta_max 0.997
_diffrn_radiation_monochromator graphite
_diffrn_radiation_probe x-ray
_diffrn_radiation_source 'fine-focus sealed tube'
_diffrn_radiation_type MoK\a
_diffrn_radiation_wavelength 0.71073
_diffrn_reflns_av_R_equivalents 0.0209
_diffrn_reflns_av_sigmaI/netI 0.0232
_diffrn_reflns_limit_h_max 7
_diffrn_reflns_limit_h_min -7
_diffrn_reflns_limit_k_max 9
_diffrn_reflns_limit_k_min -9
_diffrn_reflns_limit_l_max 14
_diffrn_reflns_limit_l_min -14
_diffrn_reflns_number 5247
_diffrn_reflns_theta_full 30.50
_diffrn_reflns_theta_max 30.50
_diffrn_reflns_theta_min 3.28
_exptl_absorpt_coefficient_mu 0.445
_exptl_absorpt_correction_T_max 0.9124
_exptl_absorpt_correction_T_min 0.8492
_exptl_absorpt_correction_type psi-scan
_exptl_absorpt_process_details 'X-RED (Stoe & Cie, 1997)'
_exptl_crystal_colour colorless
_exptl_crystal_density_diffrn 1.675
_exptl_crystal_density_method 'not measured'
_exptl_crystal_description prism
_exptl_crystal_F_000 174
_exptl_crystal_size_max 0.38
_exptl_crystal_size_mid 0.29
_exptl_crystal_size_min 0.21
_refine_diff_density_max 0.490
_refine_diff_density_min -0.411
_refine_diff_density_rms 0.061
_refine_ls_extinction_method none
_refine_ls_goodness_of_fit_ref 1.089
_refine_ls_hydrogen_treatment mixed
_refine_ls_matrix_type full
_refine_ls_number_parameters 96
_refine_ls_number_reflns 2009
_refine_ls_number_restraints 1
_refine_ls_restrained_S_all 1.089
_refine_ls_R_factor_all 0.0367
_refine_ls_R_factor_gt 0.0325
_refine_ls_shift/su_max 0.000
_refine_ls_shift/su_mean 0.000
_refine_ls_structure_factor_coef Fsqd
_refine_ls_weighting_details 'calc w=1/[\s^2^(Fo^2^)+(0.0449P)^2^+0.1301P] where P=(Fo^2^+2Fc^2^)/3'
_refine_ls_weighting_scheme calc
_refine_ls_wR_factor_gt 0.0878
_refine_ls_wR_factor_ref 0.0894
_reflns_number_gt 1783
_reflns_number_total 2009
_reflns_threshold_expression >2sigma(I)
_cod_data_source_file c2ce25241d.txt
_cod_data_source_block DL-cys_ox_21_150K
_cod_database_code 7208454

loop_
_symmetry_equiv_pos_as_xyz
'x, y, z'
'-x, -y, -z'

loop_
_atom_site_label
_atom_site_type_symbol
_atom_site_fract_x
_atom_site_fract_y
_atom_site_fract_z
_atom_site_U_iso_or_equiv
_atom_site_adp_type
_atom_site_occupancy
_atom_site_symmetry_multiplicity
_atom_site_calc_flag
_atom_site_refinement_flags
C1 C 0.9330(3) 0.8026(2) 0.36652(13) 0.0191(2) Uani 1 1 d .
H11 H 0.8789 0.7005 0.3207 0.023 Uiso 1 1 calc R
H12 H 0.7877 0.8583 0.4479 0.023 Uiso 1 1 calc R
C2 C 0.9503(2) 0.98880(19) 0.27636(11) 0.0138(2) Uani 1 1 d .
H2 H 1.0062 1.0896 0.3240 0.017 Uiso 1 1 calc R
C3 C 0.6697(2) 1.11317(19) 0.24471(11) 0.0139(2) Uani 1 1 d .
C4 C 1.1337(2) 0.41439(18) 0.01356(11) 0.0128(2) Uani 1 1 d .
N1 N 1.1643(2) 0.91105(17) 0.15152(10) 0.01386(19) Uani 1 1 d .
H1N H 1.1564 1.0216 0.0948 0.017 Uiso 1 1 calc R
H2N H 1.1321 0.8035 0.1131 0.017 Uiso 1 1 calc R
H3N H 1.3351 0.8605 0.1704 0.017 Uiso 1 1 calc R
O1 O 0.68878(18) 1.23012(15) 0.13992(9) 0.01699(19) Uani 1 1 d .
H1O H 0.5296 1.2969 0.1277 0.020 Uiso 1 1 calc R
O2 O 0.45436(19) 1.10618(17) 0.31582(10) 0.0223(2) Uani 1 1 d .
O3 O 1.23774(18) 0.47215(15) 0.09838(9) 0.01752(19) Uani 1 1 d .
O4 O 1.22429(18) 0.23691(14) -0.04674(9) 0.01622(18) Uani 1 1 d .
S1 S 1.26083(7) 0.66058(6) 0.41242(3) 0.02413(11) Uani 1 1 d D
H1S H 1.270(4) 0.481(2) 0.3975(19) 0.029 Uiso 1 1 d D

loop_
_atom_site_aniso_label
_atom_site_aniso_U_11
_atom_site_aniso_U_22
_atom_site_aniso_U_33
_atom_site_aniso_U_23
_atom_site_aniso_U_13
_atom_site_aniso_U_12
C1 0.0167(5) 0.0204(6) 0.0184(5) 0.0069(4) -0.0047(4) -0.0041(5)
C2 0.0115(5) 0.0156(5) 0.0127(5) 0.0007(4) -0.0027(4) -0.0027(4)
C3 0.0124(5) 0.0128(5) 0.0155(5) -0.0007(4) -0.0035(4) -0.0024(4)
C4 0.0101(4) 0.0125(5) 0.0145(5) 0.0033(4) -0.0023(4) -0.0030(4)
N1 0.0115(4) 0.0137(4) 0.0152(4) 0.0007(3) -0.0026(3) -0.0030(4)
O1 0.0112(4) 0.0187(4) 0.0181(4) 0.0051(3) -0.0044(3) -0.0011(3)
O2 0.0134(4) 0.0265(5) 0.0246(5) 0.0063(4) -0.0020(3) -0.0057(4)
O3 0.0151(4) 0.0160(4) 0.0205(4) -0.0004(3) -0.0087(3) -0.0007(3)
O4 0.0139(4) 0.0121(4) 0.0206(4) -0.0004(3) -0.0041(3) -0.0015(3)
S1 0.02308(17) 0.02414(19) 0.02411(18) 0.00767(13) -0.01171(13) -0.00323(13)

loop_
_atom_type_symbol
_atom_type_description
_atom_type_scat_dispersion_real
_atom_type_scat_dispersion_imag
_atom_type_scat_source
C C 0.0033 0.0016 'International Tables Vol C Tables 4.2.6.8 and 6.1.1.4'
H H 0.0000 0.0000 'International Tables Vol C Tables 4.2.6.8 and 6.1.1.4'
N N 0.0061 0.0033 'International Tables Vol C Tables 4.2.6.8 and 6.1.1.4'
O O 0.0106 0.0060 'International Tables Vol C Tables 4.2.6.8 and 6.1.1.4'
S S 0.1246 0.1234 'International Tables Vol C Tables 4.2.6.8 and 6.1.1.4'

loop_
_geom_angle_atom_site_label_1
_geom_angle_atom_site_label_2
_geom_angle_atom_site_label_3
_geom_angle
_geom_angle_site_symmetry_3
C2 C1 S1 112.05(9) .
C2 C1 H11 109.2 .
S1 C1 H11 109.2 .
C2 C1 H12 109.2 .
S1 C1 H12 109.2 .
H11 C1 H12 107.9 .
N1 C2 C1 110.90(10) .
N1 C2 C3 110.30(9) .
C1 C2 C3 111.32(10) .
N1 C2 H2 108.1 .
C1 C2 H2 108.1 .
C3 C2 H2 108.1 .
O2 C3 O1 125.33(11) .
O2 C3 C2 121.44(11) .
O1 C3 C2 113.16(10) .
O4 C4 O3 126.22(11) .
O4 C4 C4 118.91(13) 2_765
O3 C4 C4 114.86(13) 2_765
C2 N1 H1N 109.5 .
C2 N1 H2N 109.5 .
H1N N1 H2N 109.5 .
C2 N1 H3N 109.5 .
H1N N1 H3N 109.5 .
H2N N1 H3N 109.5 .
C3 O1 H1O 109.5 .
C1 S1 H1S 99.2(9) .

loop_
_geom_bond_atom_site_label_1
_geom_bond_atom_site_label_2
_geom_bond_distance
_geom_bond_site_symmetry_2
C1 C2 1.5216(17) .
C1 S1 1.8216(13) .
C1 H11 0.9900 .
C1 H12 0.9900 .
C2 N1 1.4908(14) .
C2 C3 1.5289(16) .
C2 H2 1.0000 .
C3 O2 1.2170(14) .
C3 O1 1.3057(14) .
C4 O4 1.2455(14) .
C4 O3 1.2666(14) .
C4 C4 1.554(2) 2_765
N1 H1N 0.9100 .
N1 H2N 0.9100 .
N1 H3N 0.9100 .
O1 H1O 0.8400 .
S1 H1S 1.185(14) .

loop_
_geom_hbond_atom_site_label_D
_geom_hbond_atom_site_label_H
_geom_hbond_atom_site_label_A
_geom_hbond_distance_DH
_geom_hbond_distance_HA
_geom_hbond_distance_DA
_geom_hbond_angle_DHA
_geom_hbond_site_symmetry_A
N1 H1N O4 0.91 2.05 2.9449(14) 168.1 1_565
N1 H3N O4 0.91 2.27 2.9812(13) 134.5 2_865
N1 H2N O3 0.91 2.07 2.8545(14) 143.4 .
N1 H2N O1 0.91 2.57 3.0518(13) 113.7 2_775
N1 H2N O4 0.91 2.23 2.9564(13) 136.0 2_765
O1 H1O O3 0.84 1.66 2.4928(12) 168.2 1_465
S1 H1S O2 1.185(14) 2.450(15) 3.5805(11) 158.7(13) 1_645
N1 H3N O2 0.91 2.57 3.0939(14) 116.8 1_655
C2 H2 O2 1.00 2.38 3.1114(15) 129.6 1_655
C1 H12 O2 0.99 2.47 3.4179(16) 159.5 2_676

loop_
_geom_torsion_atom_site_label_1
_geom_torsion_atom_site_label_2
_geom_torsion_atom_site_label_3
_geom_torsion_atom_site_label_4
_geom_torsion
S1 C1 C2 N1 59.74(12)
S1 C1 C2 C3 -177.05(8)
N1 C2 C3 O2 145.42(11)
C1 C2 C3 O2 21.86(16)
N1 C2 C3 O1 -37.39(13)
C1 C2 C3 O1 -160.95(10)
